data_4518246
loop_
_publ_author_name
'Uno, Hiroto'
'Kawai, Koki'
'Shiro, Motoo'
'Shibata, Norio'

_publ_section_title
;
 Modular Synthesis of Medium-Sized Fluorinated and Nonfluorinated
 Heterocyclic Lactones by Sequential CN-Bond-Cleaving Ring Expansion under
 Pd Catalysis
;
_journal_name_full 'ACS Catalysis'
_journal_page_first 14117
_journal_page_last 14126
_journal_paper_doi 10.1021/acscatal.0c03927
_journal_year 2020
_chemical_formula_moiety 'C20 H20 F N O4 S'
_chemical_formula_sum 'C20 H20 F N O4 S'
_chemical_formula_weight 389.44
_space_group_IT_number 29
_space_group_name_Hall 'P 2c -2ac'
_space_group_name_H-M_alt 'P c a 21'
_symmetry_cell_setting orthorhombic
_symmetry_Int_Tables_number 29
_symmetry_space_group_name_Hall 'P 2c -2ac'
_symmetry_space_group_name_H-M 'P c a 21'
_atom_sites_solution_hydrogens geom
_atom_sites_solution_primary direct
_atom_sites_solution_secondary difmap
_cell_angle_alpha 90.0000
_cell_angle_beta 90.0000
_cell_angle_gamma 90.0000
_cell_formula_units_Z 4
_cell_length_a 20.8044(7)
_cell_length_b 9.0158(3)
_cell_length_c 10.0248(3)
_cell_measurement_reflns_used 14674
_cell_measurement_temperature 173
_cell_measurement_theta_max 27.44
_cell_measurement_theta_min 1.96
_cell_volume 1880.33(11)
_computing_cell_refinement 'RAPID AUTO'
_computing_data_collection 'RAPID AUTO (Rigaku, ????)'
_computing_data_reduction 'RAPID AUTO'
_computing_molecular_graphics 'CrystalStructure 4.0'
_computing_publication_material 'CrystalStructure 4.0 (Rigaku, 2010)'
_computing_structure_refinement 'SHELXL97 (Sheldrick, 2008)'
_computing_structure_solution 'SIR2004 (Burla, et al., 2005)'
_diffrn_ambient_temperature 173
_diffrn_detector_area_resol_mean 10.000
_diffrn_measured_fraction_theta_full 1.000
_diffrn_measured_fraction_theta_max 1.000
_diffrn_measurement_device_type 'Rigaku R-AXIS RAPID'
_diffrn_measurement_method \w
_diffrn_radiation_type 'Mo K\a'
_diffrn_radiation_wavelength 0.71075
_diffrn_reflns_av_R_equivalents 0.0637
_diffrn_reflns_limit_h_max 26
_diffrn_reflns_limit_h_min -26
_diffrn_reflns_limit_k_max 11
_diffrn_reflns_limit_k_min -11
_diffrn_reflns_limit_l_max 12
_diffrn_reflns_limit_l_min -12
_diffrn_reflns_number 17125
_diffrn_reflns_theta_full 27.44
_diffrn_reflns_theta_max 27.44
_diffrn_standards_number 0
_exptl_absorpt_coefficient_mu 0.207
_exptl_absorpt_correction_T_max 0.990
_exptl_absorpt_correction_T_min 0.752
_exptl_absorpt_correction_type multi-scan
_exptl_absorpt_process_details 'ABSCOR (Rigaku, 1995)'
_exptl_crystal_colour colorless
_exptl_crystal_density_diffrn 1.376
_exptl_crystal_density_method 'not measured'
_exptl_crystal_description block
_exptl_crystal_F_000 816.00
_exptl_crystal_size_max 0.200
_exptl_crystal_size_mid 0.200
_exptl_crystal_size_min 0.050
_refine_diff_density_max 0.370
_refine_diff_density_min -0.230
_refine_ls_abs_structure_details 'Flack, H. D. (1983), Acta Cryst. A39, 876-881.  2018 Friedel Pairs'
_refine_ls_abs_structure_Flack 0.00000
_refine_ls_extinction_method none
_refine_ls_goodness_of_fit_ref 0.920
_refine_ls_hydrogen_treatment constr
_refine_ls_number_parameters 244
_refine_ls_number_reflns 4292
_refine_ls_number_restraints 1
_refine_ls_R_factor_gt 0.0371
_refine_ls_shift/su_max 0.000
_refine_ls_structure_factor_coef Fsqd
_refine_ls_weighting_details 'w = 1/[\s^2^(Fo^2^)+(0.0368P)^2^+0.0000P] where P=(Fo^2^+2Fc^2^)/3'
_refine_ls_weighting_scheme calc
_refine_ls_wR_factor_ref 0.0749
_reflns_number_gt 3147
_reflns_number_total 4292
_reflns_threshold_expression F^2^>2.0\s(F^2^)
_cod_data_source_file cs0c03927_si_009.cif
_cod_data_source_block 200702MeF93
_cod_database_code 4518246

loop_
_symmetry_equiv_pos_site_id
_symmetry_equiv_pos_as_xyz
1 +X,+Y,+Z
2 1/2-X,+Y,1/2+Z
3 1/2+X,-Y,+Z
4 -X,-Y,1/2+Z

loop_
_atom_site_label
_atom_site_type_symbol
_atom_site_fract_x
_atom_site_fract_y
_atom_site_fract_z
_atom_site_U_iso_or_equiv
_atom_site_adp_type
_atom_site_occupancy
_atom_site_symmetry_multiplicity
_atom_site_calc_flag
_atom_site_refinement_flags
_atom_site_disorder_assembly
_atom_site_disorder_group
S1 S 0.49767(3) 0.37477(8) 0.03938(8) 0.02862(16) Uani 1.0 4 d . . .
F1 F 0.71888(8) 0.1234(2) -0.04342(18) 0.0421(5) Uani 1.0 4 d . . .
O1 O 0.50121(10) 0.5284(3) 0.0727(2) 0.0378(6) Uani 1.0 4 d . . .
O2 O 0.50950(10) 0.3267(3) -0.0947(2) 0.0362(6) Uani 1.0 4 d . . .
O3 O 0.68788(9) 0.3043(3) 0.1502(2) 0.0351(6) Uani 1.0 4 d . . .
O22 O 0.65914(12) 0.4629(3) -0.0150(3) 0.0479(7) Uani 1.0 4 d . . .
N23 N 0.55215(11) 0.2902(3) 0.1340(3) 0.0267(6) Uani 1.0 4 d . . .
C3 C 0.56234(13) 0.1348(4) 0.1039(3) 0.0245(7) Uani 1.0 4 d . . .
C4 C 0.39417(14) 0.1895(4) 0.0203(3) 0.0348(8) Uani 1.0 4 d . . .
C5 C 0.42121(14) 0.3079(4) 0.0873(3) 0.0289(7) Uani 1.0 4 d . . .
C6 C 0.33473(14) 0.1366(4) 0.0613(3) 0.0359(8) Uani 1.0 4 d . . .
C7 C 0.52477(14) 0.0258(4) 0.1647(3) 0.0291(7) Uani 1.0 4 d . . .
C8 C 0.61905(15) 0.3347(4) 0.3361(3) 0.0352(9) Uani 1.0 4 d . . .
C9 C 0.61402(15) -0.0572(4) -0.0231(4) 0.0338(8) Uani 1.0 4 d . . .
C10 C 0.66753(14) 0.3398(4) 0.0270(4) 0.0349(8) Uani 1.0 4 d . . .
C11 C 0.53185(14) -0.1219(4) 0.1333(3) 0.0342(8) Uani 1.0 4 d . . .
C12 C 0.57585(15) -0.1637(4) 0.0363(4) 0.0368(8) Uani 1.0 4 d . . .
C13 C 0.23735(16) 0.1447(5) 0.2112(4) 0.0517(10) Uani 1.0 4 d . . .
C14 C 0.65825(14) 0.1968(4) -0.0538(3) 0.0314(8) Uani 1.0 4 d . . .
C15 C 0.33097(15) 0.3215(4) 0.2325(3) 0.0361(8) Uani 1.0 4 d . . .
C16 C 0.60943(13) 0.0919(4) 0.0106(3) 0.0267(7) Uani 1.0 4 d . . .
C17 C 0.55248(14) 0.3350(4) 0.2769(3) 0.0314(8) Uani 1.0 4 d . . .
C18 C 0.30184(14) 0.2018(5) 0.1673(4) 0.0371(8) Uani 1.0 4 d . . .
C19 C 0.64678(16) 0.2254(5) -0.1992(3) 0.0404(9) Uani 1.0 4 d . . .
C20 C 0.67161(17) 0.4066(5) 0.2577(4) 0.0423(9) Uani 1.0 4 d . . .
C21 C 0.62951(17) 0.2765(5) 0.4552(4) 0.0520(11) Uani 1.0 4 d . . .
C24 C 0.38993(14) 0.3743(4) 0.1947(3) 0.0329(8) Uani 1.0 4 d . . .
H4 H 0.4159 0.1449 -0.0527 0.0418 Uiso 1.0 4 calc R . .
H6 H 0.3161 0.0544 0.0164 0.0431 Uiso 1.0 4 calc R . .
H7 H 0.4936 0.0542 0.2292 0.0350 Uiso 1.0 4 calc R . .
H9 H 0.6443 -0.0868 -0.0889 0.0405 Uiso 1.0 4 calc R . .
H11 H 0.5068 -0.1947 0.1777 0.0410 Uiso 1.0 4 calc R . .
H12 H 0.5797 -0.2649 0.0110 0.0442 Uiso 1.0 4 calc R . .
H13A H 0.2218 0.2040 0.2866 0.0621 Uiso 1.0 4 calc R . .
H13B H 0.2068 0.1521 0.1371 0.0621 Uiso 1.0 4 calc R . .
H13C H 0.2414 0.0408 0.2387 0.0621 Uiso 1.0 4 calc R . .
H15 H 0.3093 0.3672 0.3050 0.0434 Uiso 1.0 4 calc R . .
H17A H 0.5249 0.2660 0.3281 0.0377 Uiso 1.0 4 calc R . .
H17B H 0.5339 0.4357 0.2851 0.0377 Uiso 1.0 4 calc R . .
H19A H 0.6054 0.2759 -0.2106 0.0485 Uiso 1.0 4 calc R . .
H19B H 0.6813 0.2880 -0.2345 0.0485 Uiso 1.0 4 calc R . .
H19C H 0.6461 0.1309 -0.2475 0.0485 Uiso 1.0 4 calc R . .
H20A H 0.6569 0.5026 0.2208 0.0507 Uiso 1.0 4 calc R . .
H20B H 0.7095 0.4247 0.3151 0.0507 Uiso 1.0 4 calc R . .
H21A H 0.6713 0.2798 0.4931 0.0624 Uiso 1.0 4 calc R . .
H21B H 0.5952 0.2314 0.5029 0.0624 Uiso 1.0 4 calc R . .
H24 H 0.4092 0.4550 0.2408 0.0395 Uiso 1.0 4 calc R . .

loop_
_atom_site_aniso_label
_atom_site_aniso_U_11
_atom_site_aniso_U_22
_atom_site_aniso_U_33
_atom_site_aniso_U_12
_atom_site_aniso_U_13
_atom_site_aniso_U_23
S1 0.0323(4) 0.0243(4) 0.0293(3) 0.0016(4) -0.0047(4) 0.0028(4)
F1 0.0302(10) 0.0491(14) 0.0470(11) 0.0024(9) 0.0060(9) 0.0046(10)
O1 0.0426(12) 0.0227(13) 0.0480(14) 0.0004(10) -0.0067(11) 0.0033(10)
O2 0.0424(13) 0.0387(16) 0.0275(11) 0.0024(11) -0.0034(10) 0.0053(10)
O3 0.0335(11) 0.0416(16) 0.0302(11) -0.0048(10) 0.0004(10) -0.0003(11)
O22 0.0670(17) 0.0327(17) 0.0439(13) -0.0138(13) 0.0043(12) 0.0083(12)
N23 0.0286(13) 0.0275(16) 0.0242(12) 0.0012(11) -0.0015(11) 0.0016(11)
C3 0.0269(15) 0.0240(18) 0.0225(14) -0.0017(13) -0.0057(12) 0.0013(13)
C4 0.0360(16) 0.039(2) 0.0301(16) 0.0030(14) -0.0069(14) -0.0065(16)
C5 0.0310(16) 0.0256(19) 0.0301(15) 0.0035(14) -0.0085(13) 0.0005(14)
C6 0.0373(17) 0.035(2) 0.0357(19) -0.0025(14) -0.0087(15) -0.0052(15)
C7 0.0260(15) 0.034(3) 0.0271(14) 0.0000(14) 0.0022(13) 0.0037(15)
C8 0.0357(18) 0.042(3) 0.0280(16) 0.0043(16) -0.0042(14) -0.0064(15)
C9 0.0346(17) 0.033(3) 0.0337(15) 0.0021(15) 0.0022(14) -0.0019(15)
C10 0.0311(15) 0.039(3) 0.0342(16) -0.0131(13) 0.0043(16) 0.0050(17)
C11 0.0341(16) 0.030(2) 0.0388(17) -0.0050(15) -0.0039(15) 0.0086(16)
C12 0.0423(17) 0.0245(19) 0.0437(17) -0.0001(13) -0.0063(18) -0.0002(18)
C13 0.037(2) 0.067(3) 0.051(2) -0.0072(18) 0.0014(18) -0.008(2)
C14 0.0297(16) 0.034(3) 0.0304(17) -0.0002(15) 0.0039(14) 0.0059(15)
C15 0.0333(17) 0.041(3) 0.0339(17) 0.0097(16) -0.0054(14) -0.0093(16)
C16 0.0260(14) 0.028(2) 0.0259(17) -0.0008(12) -0.0037(12) 0.0010(12)
C17 0.0315(17) 0.037(3) 0.0255(15) 0.0027(15) -0.0010(14) -0.0039(14)
C18 0.0297(16) 0.048(3) 0.0341(17) 0.0008(16) -0.0054(14) -0.0004(17)
C19 0.048(2) 0.044(3) 0.0296(16) -0.0049(18) 0.0067(16) 0.0059(16)
C20 0.0423(19) 0.048(3) 0.0363(18) -0.0088(17) -0.0038(15) -0.0097(17)
C21 0.040(2) 0.082(4) 0.0342(19) 0.014(2) -0.0038(17) 0.003(2)
C24 0.0335(17) 0.031(3) 0.0339(17) 0.0074(15) -0.0081(14) -0.0101(15)

loop_
_atom_type_symbol
_atom_type_description
_atom_type_scat_dispersion_real
_atom_type_scat_dispersion_imag
_atom_type_scat_source
C C 0.0033 0.0016
;
International Tables for Crystallography
(1992, Vol. C, Tables 4.2.6.8 and 6.1.1.4)
;
H H 0.0000 0.0000
;
International Tables for Crystallography
(1992, Vol. C, Table 6.1.1.4)
;
F F 0.0171 0.0103
;
International Tables for Crystallography
(1992, Vol. C, Tables 4.2.6.8 and 6.1.1.4)
;
N N 0.0061 0.0033
;
International Tables for Crystallography
(1992, Vol. C, Tables 4.2.6.8 and 6.1.1.4)
;
O O 0.0106 0.0060
;
International Tables for Crystallography
(1992, Vol. C, Tables 4.2.6.8 and 6.1.1.4)
;
S S 0.1246 0.1234
;
International Tables for Crystallography
(1992, Vol. C, Tables 4.2.6.8 and 6.1.1.4)
;

loop_
_geom_angle_atom_site_label_1
_geom_angle_atom_site_label_2
_geom_angle_atom_site_label_3
_geom_angle
_geom_angle_publ_flag
_geom_angle_site_symmetry_1
_geom_angle_site_symmetry_2
_geom_angle_site_symmetry_3
O1 S1 O2 120.26(14) yes . . .
O1 S1 N23 106.04(13) yes . . .
O1 S1 C5 108.28(14) yes . . .
O2 S1 N23 106.22(13) yes . . .
O2 S1 C5 107.85(14) yes . . .
N23 S1 C5 107.58(14) yes . . .
C10 O3 C20 117.1(3) yes . . .
S1 N23 C3 115.10(18) yes . . .
S1 N23 C17 115.3(2) yes . . .
C3 N23 C17 117.5(3) yes . . .
N23 C3 C7 120.5(3) yes . . .
N23 C3 C16 120.3(3) yes . . .
C7 C3 C16 119.1(3) yes . . .
C5 C4 C6 119.0(3) yes . . .
S1 C5 C4 119.8(3) yes . . .
S1 C5 C24 119.0(3) yes . . .
C4 C5 C24 121.2(3) yes . . .
C4 C6 C18 121.2(3) yes . . .
C3 C7 C11 121.4(3) yes . . .
C17 C8 C20 117.7(3) yes . . .
C17 C8 C21 120.5(3) yes . . .
C20 C8 C21 121.8(3) yes . . .
C12 C9 C16 121.9(3) yes . . .
O3 C10 O22 126.0(4) yes . . .
O3 C10 C14 109.0(3) yes . . .
O22 C10 C14 125.0(3) yes . . .
C7 C11 C12 119.6(3) yes . . .
C9 C12 C11 119.5(3) yes . . .
F1 C14 C10 103.9(3) yes . . .
F1 C14 C16 105.6(3) yes . . .
F1 C14 C19 106.9(3) yes . . .
C10 C14 C16 112.3(3) yes . . .
C10 C14 C19 112.9(3) yes . . .
C16 C14 C19 114.2(3) yes . . .
C18 C15 C24 121.8(3) yes . . .
C3 C16 C9 118.3(3) yes . . .
C3 C16 C14 124.9(3) yes . . .
C9 C16 C14 116.7(3) yes . . .
N23 C17 C8 112.5(3) yes . . .
C6 C18 C13 121.1(4) yes . . .
C6 C18 C15 118.0(3) yes . . .
C13 C18 C15 120.9(3) yes . . .
O3 C20 C8 106.5(3) yes . . .
C5 C24 C15 118.9(3) yes . . .
C5 C4 H4 120.514 no . . .
C6 C4 H4 120.517 no . . .
C4 C6 H6 119.390 no . . .
C18 C6 H6 119.389 no . . .
C3 C7 H7 119.302 no . . .
C11 C7 H7 119.303 no . . .
C12 C9 H9 119.057 no . . .
C16 C9 H9 119.054 no . . .
C7 C11 H11 120.191 no . . .
C12 C11 H11 120.188 no . . .
C9 C12 H12 120.250 no . . .
C11 C12 H12 120.242 no . . .
C18 C13 H13A 109.479 no . . .
C18 C13 H13B 109.478 no . . .
C18 C13 H13C 109.474 no . . .
H13A C13 H13B 109.465 no . . .
H13A C13 H13C 109.464 no . . .
H13B C13 H13C 109.468 no . . .
C18 C15 H15 119.112 no . . .
C24 C15 H15 119.110 no . . .
N23 C17 H17A 109.087 no . . .
N23 C17 H17B 109.084 no . . .
C8 C17 H17A 109.098 no . . .
C8 C17 H17B 109.099 no . . .
H17A C17 H17B 107.829 no . . .
C14 C19 H19A 109.467 no . . .
C14 C19 H19B 109.475 no . . .
C14 C19 H19C 109.472 no . . .
H19A C19 H19B 109.468 no . . .
H19A C19 H19C 109.474 no . . .
H19B C19 H19C 109.472 no . . .
O3 C20 H20A 110.430 no . . .
O3 C20 H20B 110.425 no . . .
C8 C20 H20A 110.438 no . . .
C8 C20 H20B 110.430 no . . .
H20A C20 H20B 108.624 no . . .
C8 C21 H21A 119.998 no . . .
C8 C21 H21B 119.992 no . . .
H21A C21 H21B 120.010 no . . .
C5 C24 H24 120.549 no . . .
C15 C24 H24 120.567 no . . .

loop_
_geom_bond_atom_site_label_1
_geom_bond_atom_site_label_2
_geom_bond_distance
_geom_bond_publ_flag
_geom_bond_site_symmetry_1
_geom_bond_site_symmetry_2
S1 O1 1.427(3) yes . .
S1 O2 1.434(3) yes . .
S1 N23 1.663(3) yes . .
S1 C5 1.768(3) yes . .
F1 C14 1.428(4) yes . .
O3 C10 1.345(4) yes . .
O3 C20 1.458(5) yes . .
O22 C10 1.200(5) yes . .
N23 C3 1.449(4) yes . .
N23 C17 1.488(4) yes . .
C3 C7 1.396(5) yes . .
C3 C16 1.408(4) yes . .
C4 C5 1.382(5) yes . .
C4 C6 1.388(5) yes . .
C5 C24 1.393(5) yes . .
C6 C18 1.394(5) yes . .
C7 C11 1.376(5) yes . .
C8 C17 1.507(5) yes . .
C8 C20 1.495(5) yes . .
C8 C21 1.322(5) yes . .
C9 C12 1.381(5) yes . .
C9 C16 1.390(5) yes . .
C10 C14 1.534(5) yes . .
C11 C12 1.387(5) yes . .
C13 C18 1.503(5) yes . .
C14 C16 1.530(5) yes . .
C14 C19 1.499(5) yes . .
C15 C18 1.399(5) yes . .
C15 C24 1.370(5) yes . .
C4 H4 0.950 no . .
C6 H6 0.950 no . .
C7 H7 0.950 no . .
C9 H9 0.950 no . .
C11 H11 0.950 no . .
C12 H12 0.950 no . .
C13 H13A 0.980 no . .
C13 H13B 0.980 no . .
C13 H13C 0.980 no . .
C15 H15 0.950 no . .
C17 H17A 0.990 no . .
C17 H17B 0.990 no . .
C19 H19A 0.980 no . .
C19 H19B 0.980 no . .
C19 H19C 0.980 no . .
C20 H20A 0.990 no . .
C20 H20B 0.990 no . .
C21 H21A 0.950 no . .
C21 H21B 0.950 no . .
C24 H24 0.950 no . .

loop_
_geom_contact_atom_site_label_1
_geom_contact_atom_site_label_2
_geom_contact_distance
_geom_contact_publ_flag
_geom_contact_site_symmetry_1
_geom_contact_site_symmetry_2
S1 O22 3.495(3) no . .
S1 C7 3.434(4) no . .
S1 C10 3.550(3) no . .
S1 C16 3.463(3) no . .
F1 O3 2.616(3) no . .
F1 O22 3.316(4) no . .
F1 C3 3.577(4) no . .
F1 C9 2.730(4) no . .
O1 O22 3.452(4) no . .
O1 C17 2.893(4) no . .
O1 C24 2.964(4) no . .
O2 O22 3.441(4) no . .
O2 C3 2.858(4) no . .
O2 C4 2.936(4) no . .
O2 C10 3.509(4) no . .
O2 C14 3.334(4) no . .
O2 C16 3.149(4) no . .
O2 C19 3.176(4) no . .
O3 N23 2.831(3) no . .
O3 C3 3.062(4) no . .
O3 C16 2.879(4) no . .
O3 C17 3.102(4) no . .
O3 C21 3.299(4) no . .
O22 N23 3.100(4) no . .
O22 C16 3.510(4) no . .
O22 C19 2.839(5) no . .
O22 C20 2.793(4) no . .
N23 C4 3.595(4) no . .
N23 C10 2.667(4) no . .
N23 C14 3.021(4) no . .
N23 C20 2.969(5) no . .
N23 C24 3.512(4) no . .
C3 C5 3.330(4) no . .
C3 C8 3.172(5) no . .
C3 C10 2.966(5) no . .
C3 C12 2.789(5) no . .
C4 C7 3.414(5) no . .
C4 C15 2.770(5) no . .
C5 C7 3.423(5) no . .
C5 C17 3.336(4) no . .
C5 C18 2.780(5) no . .
C6 C24 2.775(5) no . .
C7 C9 2.748(5) no . .
C7 C17 3.060(5) no . .
C8 C10 3.260(5) no . .
C9 C19 3.174(5) no . .
C10 C17 3.465(5) no . .
C11 C16 2.799(5) no . .
C17 C24 3.499(5) no . .
F1 C6 3.522(4) no . 3_555
F1 C13 3.536(5) no . 3_555
F1 C13 3.566(5) no . 4_654
F1 C21 3.443(4) no . 2_654
O1 O2 3.588(3) no . 4_665
O1 C11 3.274(4) no . 1_565
O1 C12 3.201(4) no . 1_565
O1 C17 3.400(4) no . 4_664
O1 C21 3.446(5) no . 4_664
O2 O1 3.588(3) no . 4_664
O2 C11 3.404(4) no . 4_654
O2 C17 3.553(4) no . 4_664
O22 C15 3.198(4) no . 4_664
O22 C24 3.415(4) no . 4_664
C6 F1 3.522(4) no . 3_455
C9 C13 3.567(5) no . 3_555
C11 O1 3.274(4) no . 1_545
C11 O2 3.404(4) no . 4_655
C12 O1 3.201(4) no . 1_545
C13 F1 3.536(5) no . 3_455
C13 F1 3.566(5) no . 4_655
C13 C9 3.567(5) no . 3_455
C15 O22 3.198(4) no . 4_665
C17 O1 3.400(4) no . 4_665
C17 O2 3.553(4) no . 4_665
C19 C21 3.513(5) no . 1_554
C21 F1 3.443(4) no . 2_655
C21 O1 3.446(5) no . 4_665
C21 C19 3.513(5) no . 1_556
C24 O22 3.415(4) no . 4_665
S1 H4 2.8353 no . .
S1 H7 3.4617 no . .
S1 H17A 3.1083 no . .
S1 H17B 2.6339 no . .
S1 H19A 3.4789 no . .
S1 H24 2.8267 no . .
F1 H9 2.4912 no . .
F1 H19A 3.2049 no . .
F1 H19B 2.5464 no . .
F1 H19C 2.5463 no . .
O1 H17A 3.5208 no . .
O1 H17B 2.3865 no . .
O1 H20A 3.5702 no . .
O1 H24 2.6355 no . .
O2 H4 2.5794 no . .
O2 H19A 2.3546 no . .
O3 H21A 3.4620 no . .
O22 H19A 2.8170 no . .
O22 H19B 2.7456 no . .
O22 H20A 2.3918 no . .
O22 H20B 3.4886 no . .
N23 H7 2.6308 no . .
N23 H20A 3.0283 no . .
N23 H24 3.4930 no . .
C3 H4 3.4281 no . .
C3 H9 3.2605 no . .
C3 H11 3.2725 no . .
C3 H17A 2.6573 no . .
C3 H17B 3.3179 no . .
C3 H19A 3.5164 no . .
C4 H7 3.1871 no . .
C4 H24 3.2731 no . .
C5 H6 3.2425 no . .
C5 H7 3.0868 no . .
C5 H15 3.2360 no . .
C5 H17A 3.2591 no . .
C5 H17B 3.2794 no . .
C6 H13A 3.3147 no . .
C6 H13B 2.7711 no . .
C6 H13C 2.7711 no . .
C6 H15 3.2518 no . .
C7 H4 3.3217 no . .
C7 H12 3.2476 no . .
C7 H17A 2.7155 no . .
C9 H11 3.2509 no . .
C9 H19A 3.5478 no . .
C9 H19C 2.8954 no . .
C10 H19A 2.7699 no . .
C10 H19B 2.6774 no . .
C10 H19C 3.3636 no . .
C10 H20A 2.4459 no . .
C10 H20B 3.1137 no . .
C11 H9 3.2454 no . .
C12 H7 3.2438 no . .
C13 H6 2.6768 no . .
C13 H15 2.6737 no . .
C14 H9 2.5971 no . .
C15 H6 3.2544 no . .
C15 H13A 2.5639 no . .
C15 H13B 3.1496 no . .
C15 H13C 3.1435 no . .
C16 H7 3.2744 no . .
C16 H12 3.2758 no . .
C16 H19A 2.7707 no . .
C16 H19B 3.3762 no . .
C16 H19C 2.7203 no . .
C17 H7 2.8520 no . .
C17 H20A 2.7049 no . .
C17 H20B 3.3879 no . .
C17 H21A 3.3261 no . .
C17 H21B 2.6065 no . .
C17 H24 3.1922 no . .
C18 H4 3.2809 no . .
C18 H24 3.2769 no . .
C19 H9 3.0243 no . .
C20 H17A 3.3798 no . .
C20 H17B 2.8896 no . .
C20 H21A 2.6227 no . .
C20 H21B 3.3257 no . .
C21 H17A 2.5239 no . .
C21 H17B 2.9871 no . .
C21 H20A 3.1624 no . .
C21 H20B 2.5556 no . .
C24 H4 3.2744 no . .
C24 H17A 3.2599 no . .
C24 H17B 3.1782 no . .
H4 H6 2.3364 no . .
H4 H7 3.3576 no . .
H6 H13B 2.7225 no . .
H6 H13C 2.7204 no . .
H7 H11 2.3189 no . .
H7 H17A 2.2479 no . .
H7 H17B 3.5839 no . .
H9 H12 2.3212 no . .
H9 H19A 3.5825 no . .
H9 H19C 2.5261 no . .
H11 H12 2.3439 no . .
H13A H15 2.3478 no . .
H13B H15 3.3378 no . .
H13C H15 3.3317 no . .
H15 H24 2.3150 no . .
H17A H21A 3.4691 no . .
H17A H21B 2.3033 no . .
H17A H24 3.0761 no . .
H17B H20A 2.7059 no . .
H17B H21B 3.1275 no . .
H17B H24 2.6388 no . .
H20A H21A 3.4029 no . .
H20B H21A 2.3508 no . .
H20B H21B 3.4982 no . .
S1 H17B 3.1387 no . 4_664
F1 H6 2.6493 no . 3_555
F1 H13B 3.0830 no . 3_555
F1 H13C 3.2262 no . 3_555
F1 H13C 2.7649 no . 4_654
F1 H20B 3.4077 no . 2_654
F1 H21A 2.7091 no . 2_654
O1 H11 2.7115 no . 1_565
O1 H12 2.5538 no . 1_565
O1 H17A 3.1210 no . 4_664
O1 H17B 2.9920 no . 4_664
O1 H19A 3.5712 no . 4_665
O1 H21B 3.0334 no . 4_664
O2 H11 2.5954 no . 4_654
O2 H17B 2.6186 no . 4_664
O2 H24 3.0750 no . 4_664
O3 H13C 3.4211 no . 3_555
O3 H19B 2.9603 no . 2_655
O3 H21A 3.3329 no . 2_654
O22 H12 2.9704 no . 1_565
O22 H15 2.4557 no . 4_664
O22 H20B 3.2378 no . 2_654
O22 H24 2.9255 no . 4_664
C4 H13A 3.3658 no . 2_554
C6 H9 3.5618 no . 4_655
C6 H13A 3.0561 no . 2_554
C6 H19C 3.1061 no . 4_655
C7 H4 3.4515 no . 4_655
C9 H7 3.3442 no . 4_654
C9 H13B 2.6528 no . 3_555
C10 H15 3.4873 no . 4_664
C10 H20B 3.4116 no . 2_654
C10 H21A 3.4126 no . 2_654
C11 H4 3.3363 no . 4_655
C11 H17A 3.5270 no . 4_654
C11 H19A 3.5406 no . 4_655
C11 H21B 3.1100 no . 4_654
C12 H7 3.5419 no . 4_654
C12 H13B 2.9077 no . 3_555
C12 H17A 3.0982 no . 4_654
C13 H6 3.3549 no . 2_555
C13 H9 3.2173 no . 4_655
C13 H19C 3.4965 no . 4_655
C13 H20A 3.5951 no . 3_465
C15 H9 2.8189 no . 4_655
C15 H12 3.3925 no . 4_655
C15 H19B 3.5453 no . 4_665
C15 H20B 3.5077 no . 3_465
C16 H13B 3.2484 no . 3_555
C18 H9 2.8816 no . 4_655
C18 H19C 3.3016 no . 4_655
C19 H11 3.4355 no . 4_654
C19 H13C 3.4001 no . 4_654
C19 H20B 3.4910 no . 2_654
C19 H21A 3.1643 no . 1_554
C19 H21B 3.1742 no . 1_554
C19 H24 3.1657 no . 4_664
C20 H15 3.5475 no . 3_565
C20 H19B 3.2421 no . 2_655
C21 H6 3.2486 no . 4_655
C21 H19A 3.3870 no . 1_556
C21 H19B 3.2936 no . 1_556
C21 H19C 3.2745 no . 1_556
C24 H9 3.4548 no . 4_655
C24 H12 3.3812 no . 4_655
C24 H19A 3.2944 no . 4_665
C24 H19B 3.4592 no . 4_665
H4 C7 3.4515 no . 4_654
H4 C11 3.3363 no . 4_654
H4 H7 3.3969 no . 4_654
H4 H11 3.1766 no . 4_654
H4 H13A 3.3301 no . 2_554
H4 H21B 3.4464 no . 4_654
H6 F1 2.6493 no . 3_455
H6 C13 3.3549 no . 2_554
H6 C21 3.2486 no . 4_654
H6 H13A 2.7835 no . 2_554
H6 H13C 3.0320 no . 2_554
H6 H19C 3.0022 no . 4_655
H6 H21A 3.0326 no . 4_654
H6 H21B 3.1722 no . 4_654
H7 C9 3.3442 no . 4_655
H7 C12 3.5419 no . 4_655
H7 H4 3.3969 no . 4_655
H7 H9 3.4124 no . 4_655
H7 H19C 3.3602 no . 4_655
H9 C6 3.5618 no . 4_654
H9 C13 3.2173 no . 4_654
H9 C15 2.8189 no . 4_654
H9 C18 2.8816 no . 4_654
H9 C24 3.4548 no . 4_654
H9 H7 3.4124 no . 4_654
H9 H13A 3.2307 no . 4_654
H9 H13B 2.6782 no . 3_555
H9 H13C 2.9694 no . 4_654
H9 H15 2.9083 no . 4_654
H11 O1 2.7115 no . 1_545
H11 O2 2.5954 no . 4_655
H11 C19 3.4355 no . 4_655
H11 H4 3.1766 no . 4_655
H11 H17B 3.5472 no . 1_545
H11 H19A 2.6903 no . 4_655
H11 H19C 3.3174 no . 4_655
H11 H21B 2.7715 no . 4_654
H12 O1 2.5538 no . 1_545
H12 O22 2.9704 no . 1_545
H12 C15 3.3925 no . 4_654
H12 C24 3.3812 no . 4_654
H12 H13B 3.1026 no . 3_555
H12 H15 3.2331 no . 4_654
H12 H17A 2.8451 no . 4_654
H12 H20A 3.3759 no . 1_545
H12 H24 3.2137 no . 4_654
H13A C4 3.3658 no . 2_555
H13A C6 3.0561 no . 2_555
H13A H4 3.3301 no . 2_555
H13A H6 2.7835 no . 2_555
H13A H9 3.2307 no . 4_655
H13A H20A 3.0425 no . 3_465
H13A H20B 3.3693 no . 3_465
H13B F1 3.0830 no . 3_455
H13B C9 2.6528 no . 3_455
H13B C12 2.9077 no . 3_455
H13B C16 3.2484 no . 3_455
H13B H9 2.6782 no . 3_455
H13B H12 3.1026 no . 3_455
H13B H20A 3.3879 no . 3_465
H13C F1 3.2262 no . 3_455
H13C F1 2.7649 no . 4_655
H13C O3 3.4211 no . 3_455
H13C C19 3.4001 no . 4_655
H13C H6 3.0320 no . 2_555
H13C H9 2.9694 no . 4_655
H13C H19B 3.3835 no . 4_655
H13C H19C 2.8100 no . 4_655
H15 O22 2.4557 no . 4_665
H15 C10 3.4873 no . 4_665
H15 C20 3.5475 no . 3_465
H15 H9 2.9083 no . 4_655
H15 H12 3.2331 no . 4_655
H15 H19B 3.1391 no . 4_665
H15 H20A 3.4846 no . 3_465
H15 H20B 2.7988 no . 3_465
H17A O1 3.1210 no . 4_665
H17A C11 3.5270 no . 4_655
H17A C12 3.0982 no . 4_655
H17A H12 2.8451 no . 4_655
H17B S1 3.1387 no . 4_665
H17B O1 2.9920 no . 4_665
H17B O2 2.6186 no . 4_665
H17B H11 3.5472 no . 1_565
H19A O1 3.5712 no . 4_664
H19A C11 3.5406 no . 4_654
H19A C21 3.3870 no . 1_554
H19A C24 3.2944 no . 4_664
H19A H11 2.6903 no . 4_654
H19A H21A 3.2709 no . 1_554
H19A H21B 2.9079 no . 1_554
H19A H24 2.4933 no . 4_664
H19B O3 2.9603 no . 2_654
H19B C15 3.5453 no . 4_664
H19B C20 3.2421 no . 2_654
H19B C21 3.2936 no . 1_554
H19B C24 3.4592 no . 4_664
H19B H13C 3.3835 no . 4_654
H19B H15 3.1391 no . 4_664
H19B H20B 2.6312 no . 2_654
H19B H21A 2.7393 no . 1_554
H19B H21B 3.2253 no . 1_554
H19B H24 2.9956 no . 4_664
H19C C6 3.1061 no . 4_654
H19C C13 3.4965 no . 4_654
H19C C18 3.3016 no . 4_654
H19C C21 3.2745 no . 1_554
H19C H6 3.0022 no . 4_654
H19C H7 3.3602 no . 4_654
H19C H11 3.3174 no . 4_654
H19C H13C 2.8100 no . 4_654
H19C H21A 2.9724 no . 1_554
H19C H21B 2.8644 no . 1_554
H20A C13 3.5951 no . 3_565
H20A H12 3.3759 no . 1_565
H20A H13A 3.0425 no . 3_565
H20A H13B 3.3879 no . 3_565
H20A H15 3.4846 no . 3_565
H20B F1 3.4077 no . 2_655
H20B O22 3.2378 no . 2_655
H20B C10 3.4116 no . 2_655
H20B C15 3.5077 no . 3_565
H20B C19 3.4910 no . 2_655
H20B H13A 3.3693 no . 3_565
H20B H15 2.7988 no . 3_565
H20B H19B 2.6312 no . 2_655
H21A F1 2.7091 no . 2_655
H21A O3 3.3329 no . 2_655
H21A C10 3.4126 no . 2_655
H21A C19 3.1643 no . 1_556
H21A H6 3.0326 no . 4_655
H21A H19A 3.2709 no . 1_556
H21A H19B 2.7393 no . 1_556
H21A H19C 2.9724 no . 1_556
H21B O1 3.0334 no . 4_665
H21B C11 3.1100 no . 4_655
H21B C19 3.1742 no . 1_556
H21B H4 3.4464 no . 4_655
H21B H6 3.1722 no . 4_655
H21B H11 2.7715 no . 4_655
H21B H19A 2.9079 no . 1_556
H21B H19B 3.2253 no . 1_556
H21B H19C 2.8644 no . 1_556
H24 O2 3.0750 no . 4_665
H24 O22 2.9255 no . 4_665
H24 C19 3.1657 no . 4_665
H24 H12 3.2137 no . 4_655
H24 H19A 2.4933 no . 4_665
H24 H19B 2.9956 no . 4_665

loop_
_geom_torsion_atom_site_label_1
_geom_torsion_atom_site_label_2
_geom_torsion_atom_site_label_3
_geom_torsion_atom_site_label_4
_geom_torsion
_geom_torsion_publ_flag
_geom_torsion_site_symmetry_1
_geom_torsion_site_symmetry_2
_geom_torsion_site_symmetry_3
_geom_torsion_site_symmetry_4
O1 S1 N23 C3 -172.50(15) no . . . .
O1 S1 N23 C17 45.67(19) no . . . .
O1 S1 C5 C4 152.3(2) no . . . .
O1 S1 C5 C24 -29.1(3) no . . . .
O2 S1 N23 C3 -43.47(19) no . . . .
O2 S1 N23 C17 174.71(16) no . . . .
O2 S1 C5 C4 20.7(3) no . . . .
O2 S1 C5 C24 -160.7(2) no . . . .
N23 S1 C5 C4 -93.5(3) no . . . .
N23 S1 C5 C24 85.1(3) no . . . .
C5 S1 N23 C3 71.81(19) no . . . .
C5 S1 N23 C17 -70.0(2) no . . . .
C10 O3 C20 C8 105.4(3) no . . . .
C20 O3 C10 O22 29.3(4) no . . . .
C20 O3 C10 C14 -152.1(3) no . . . .
S1 N23 C3 C7 -88.1(3) no . . . .
S1 N23 C3 C16 90.5(3) no . . . .
S1 N23 C17 C8 -145.51(19) no . . . .
C3 N23 C17 C8 73.6(3) no . . . .
C17 N23 C3 C7 52.8(4) no . . . .
C17 N23 C3 C16 -128.5(3) no . . . .
N23 C3 C7 C11 177.2(3) no . . . .
N23 C3 C16 C9 -174.9(2) no . . . .
N23 C3 C16 C14 7.5(4) no . . . .
C7 C3 C16 C9 3.7(4) no . . . .
C7 C3 C16 C14 -173.9(3) no . . . .
C16 C3 C7 C11 -1.4(4) no . . . .
C5 C4 C6 C18 0.8(5) no . . . .
C6 C4 C5 S1 178.6(3) no . . . .
C6 C4 C5 C24 0.1(5) no . . . .
S1 C5 C24 C15 -179.36(19) no . . . .
C4 C5 C24 C15 -0.8(5) no . . . .
C4 C6 C18 C13 179.8(3) no . . . .
C4 C6 C18 C15 -0.8(5) no . . . .
C3 C7 C11 C12 -1.9(5) no . . . .
C17 C8 C20 O3 -75.8(4) no . . . .
C20 C8 C17 N23 46.5(4) no . . . .
C21 C8 C17 N23 -135.5(4) no . . . .
C21 C8 C20 O3 106.3(4) no . . . .
C12 C9 C16 C3 -2.8(5) no . . . .
C12 C9 C16 C14 175.0(3) no . . . .
C16 C9 C12 C11 -0.5(5) no . . . .
O3 C10 C14 F1 -54.5(3) no . . . .
O3 C10 C14 C16 59.1(3) no . . . .
O3 C10 C14 C19 -170.0(2) no . . . .
O22 C10 C14 F1 124.1(3) no . . . .
O22 C10 C14 C16 -122.3(3) no . . . .
O22 C10 C14 C19 8.6(4) no . . . .
C7 C11 C12 C9 2.9(5) no . . . .
F1 C14 C16 C3 133.0(3) no . . . .
F1 C14 C16 C9 -44.6(3) no . . . .
C10 C14 C16 C3 20.5(4) no . . . .
C10 C14 C16 C9 -157.2(3) no . . . .
C19 C14 C16 C3 -109.8(3) no . . . .
C19 C14 C16 C9 72.6(4) no . . . .
C18 C15 C24 C5 0.7(5) no . . . .
C24 C15 C18 C6 0.0(5) no . . . .
C24 C15 C18 C13 179.5(3) no . . . .
